data_1559206
loop_
_publ_author_name
'Ponra, Sudipta'
'Yang, Jianping'
'Wu, Haibo'
'Rabten, Wangchuk'
'Andersson, Pher G.'

_publ_section_title
;
 Asymmetric synthesis of 1,2-fluorohydrin: iridium catalyzed hydrogenation
 of fluorinated allylic alcohol
;
_journal_name_full 'Chemical Science'
_journal_paper_doi 10.1039/D0SC04032K
_journal_year 2020
_chemical_absolute_configuration ad
_chemical_formula_moiety 'C9 H9 F3 O'
_chemical_formula_sum 'C9 H9 F3 O'
_chemical_formula_weight 190.16
_space_group_crystal_system orthorhombic
_space_group_IT_number 19
_space_group_name_Hall 'P 2ac 2ab'
_space_group_name_H-M_alt 'P 21 21 21'
_atom_sites_solution_hydrogens mixed
_atom_sites_solution_primary direct
_audit_block_doi 10.5517/ccdc.csd.cc24bdxt
_audit_creation_date 2019-05-10
_audit_creation_method
;
Olex2 1.2
(compiled 2018.05.29 svn.r3508 for OlexSys, GUI svn.r5506)
;
_audit_update_record
;
2020-01-08 deposited with the CCDC.	2020-08-25 downloaded from the CCDC.
;
_cell_angle_alpha 90
_cell_angle_beta 90
_cell_angle_gamma 90
_cell_formula_units_Z 4
_cell_length_a 4.71210(10)
_cell_length_b 9.8742(2)
_cell_length_c 17.9278(3)
_cell_measurement_reflns_used 9955
_cell_measurement_temperature 100(2)
_cell_measurement_theta_max 28.30
_cell_measurement_theta_min 2.27
_cell_volume 834.15(3)
_computing_cell_refinement 'COSMO (Bruker, V1.61, 2009)'
_computing_data_collection 'COSMO (Bruker, V1.61, 2009)'
_computing_data_reduction 'SAINT (Bruker)'
_computing_molecular_graphics 'Olex2 (Dolomanov et al., 2009)'
_computing_publication_material 'Olex2 (Dolomanov et al., 2009)'
_computing_structure_refinement 'ShelXL (Sheldrick, 2015)'
_computing_structure_solution 'ShelXS (Sheldrick, 2008)'
_diffrn_ambient_temperature 100.01
_diffrn_detector 'Bruker APEX2 area detector'
_diffrn_detector_area_resol_mean 7.9
_diffrn_detector_type 'CCD area detector'
_diffrn_measured_fraction_theta_full 0.986
_diffrn_measured_fraction_theta_max 0.985
_diffrn_measurement_device 'three-circle diffractometer'
_diffrn_measurement_device_type 'Bruker SMART APEX2 area detector'
_diffrn_measurement_method '\w and \f scans'
_diffrn_radiation_monochromator graphite
_diffrn_radiation_probe x-ray
_diffrn_radiation_type MoK\a
_diffrn_radiation_wavelength 0.71073
_diffrn_reflns_av_R_equivalents 0.0164
_diffrn_reflns_av_unetI/netI 0.0073
_diffrn_reflns_Laue_measured_fraction_full 0.986
_diffrn_reflns_Laue_measured_fraction_max 0.985
_diffrn_reflns_limit_h_max 6
_diffrn_reflns_limit_h_min -6
_diffrn_reflns_limit_k_max 13
_diffrn_reflns_limit_k_min -13
_diffrn_reflns_limit_l_max 23
_diffrn_reflns_limit_l_min -23
_diffrn_reflns_number 16665
_diffrn_reflns_point_group_measured_fraction_full 0.991
_diffrn_reflns_point_group_measured_fraction_max 0.990
_diffrn_reflns_theta_full 25.242
_diffrn_reflns_theta_max 28.329
_diffrn_reflns_theta_min 2.272
_diffrn_source 'sealed X-ray tube'
_diffrn_source_type 'sealed X-ray tube'
_diffrn_standards_number 0
_exptl_absorpt_coefficient_mu 0.142
_exptl_absorpt_correction_T_max 0.7457
_exptl_absorpt_correction_T_min 0.6880
_exptl_absorpt_correction_type multi-scan
_exptl_absorpt_process_details 'SADABS (Bruker)'
_exptl_crystal_colour colourless
_exptl_crystal_colour_primary colourless
_exptl_crystal_density_diffrn 1.514
_exptl_crystal_description block
_exptl_crystal_F_000 392
_exptl_crystal_size_max 0.35
_exptl_crystal_size_mid 0.21
_exptl_crystal_size_min 0.14
_refine_diff_density_max 0.252
_refine_diff_density_min -0.188
_refine_diff_density_rms 0.039
_refine_ls_abs_structure_details
;
 Flack x determined using 823 quotients [(I+)-(I-)]/[(I+)+(I-)]
 (Parsons, Flack and Wagner, Acta Cryst. B69 (2013) 249-259).
;
_refine_ls_abs_structure_Flack 0.03(8)
_refine_ls_extinction_method none
_refine_ls_goodness_of_fit_ref 1.068
_refine_ls_hydrogen_treatment mixed
_refine_ls_matrix_type full
_refine_ls_number_parameters 122
_refine_ls_number_reflns 2057
_refine_ls_number_restraints 0
_refine_ls_restrained_S_all 1.068
_refine_ls_R_factor_all 0.0247
_refine_ls_R_factor_gt 0.0244
_refine_ls_shift/su_max 0.000
_refine_ls_shift/su_mean 0.000
_refine_ls_structure_factor_coef Fsqd
_refine_ls_weighting_details 'w=1/[\s^2^(Fo^2^)+(0.0388P)^2^+0.1785P] where P=(Fo^2^+2Fc^2^)/3'
_refine_ls_weighting_scheme calc
_refine_ls_wR_factor_gt 0.0670
_refine_ls_wR_factor_ref 0.0674
_reflns_Friedel_coverage 0.678
_reflns_Friedel_fraction_full 1.000
_reflns_Friedel_fraction_max 0.999
_reflns_number_gt 2027
_reflns_number_total 2057
_reflns_threshold_expression 'I > 2\s(I)'
_cod_data_source_file d0sc04032k2.cif
_cod_data_source_block pher1_0m
_cod_database_code 1559206
_shelx_shelxl_version_number 2016/6
_shelx_space_group_comment
;
The symmetry employed for this shelxl refinement is uniquely defined
by the following loop, which should always be used as a source of
symmetry information in preference to the above space-group names.
They are only intended as comments.
;
_shelx_estimated_absorpt_t_max 0.980
_shelx_estimated_absorpt_t_min 0.952
_olex2_refinement_description
;
1. Fixed Uiso
 At 1.2 times of:
  All C(H) groups, All C(H,H) groups
2.a Ternary CH refined with riding coordinates:
 C2(H2)
2.b Secondary CH2 refined with riding coordinates:
 C3(H3A,H3B), C1(H1A,H1B)
2.c Aromatic/amide H refined with riding coordinates:
 C9(H9), C5(H5), C6(H6)
;
_olex2_submission_special_instructions 'No special instructions were received'

loop_
_space_group_symop_operation_xyz
'x, y, z'
'-x+1/2, -y, z+1/2'
'x+1/2, -y+1/2, -z'
'-x, y+1/2, -z+1/2'

loop_
_atom_site_label
_atom_site_type_symbol
_atom_site_fract_x
_atom_site_fract_y
_atom_site_fract_z
_atom_site_U_iso_or_equiv
_atom_site_adp_type
_atom_site_occupancy
_atom_site_site_symmetry_order
_atom_site_calc_flag
_atom_site_refinement_flags_posn
_atom_site_refinement_flags_adp
_atom_site_refinement_flags_occupancy
_atom_site_disorder_assembly
_atom_site_disorder_group
O1 O 0.5847(2) 0.69904(11) 0.02009(6) 0.0216(2) Uani 1 1 d . . . . .
F2 F -0.06514(19) 0.05946(9) 0.25021(5) 0.0237(2) Uani 1 1 d . . . . .
F1 F 0.22049(18) 0.47835(9) 0.06716(5) 0.0223(2) Uani 1 1 d . . . . .
F3 F 0.1255(2) -0.12849(9) 0.15434(5) 0.0266(2) Uani 1 1 d . . . . .
C9 C 0.2484(3) 0.22363(13) 0.20094(7) 0.0159(3) Uani 1 1 d . . . . .
H9 H 0.181058 0.288680 0.235751 0.019 Uiso 1 1 calc R . . . .
C8 C 0.1390(3) 0.09408(14) 0.20071(7) 0.0170(3) Uani 1 1 d . . . . .
C5 C 0.5536(3) 0.16047(13) 0.09926(7) 0.0174(3) Uani 1 1 d . . . . .
H5 H 0.695159 0.183779 0.063776 0.021 Uiso 1 1 calc R . . . .
C6 C 0.4447(3) 0.02933(14) 0.10004(7) 0.0191(3) Uani 1 1 d . . . . .
H6 H 0.512520 -0.036986 0.066045 0.023 Uiso 1 1 calc R . . . .
C4 C 0.4586(3) 0.25831(13) 0.14964(7) 0.0149(2) Uani 1 1 d . . . . .
C2 C 0.5163(3) 0.48086(13) 0.08047(7) 0.0153(2) Uani 1 1 d . . . . .
H2 H 0.617833 0.439771 0.037036 0.018 Uiso 1 1 calc R . . . .
C3 C 0.5800(3) 0.39975(13) 0.15017(7) 0.0156(2) Uani 1 1 d . . . . .
H3A H 0.788374 0.393713 0.156353 0.019 Uiso 1 1 calc R . . . .
H3B H 0.503322 0.448960 0.193857 0.019 Uiso 1 1 calc R . . . .
C7 C 0.2364(3) -0.00223(14) 0.15114(7) 0.0180(3) Uani 1 1 d . . . . .
C1 C 0.6038(3) 0.62739(13) 0.08861(7) 0.0176(3) Uani 1 1 d . . . . .
H1A H 0.480358 0.671741 0.126038 0.021 Uiso 1 1 calc R . . . .
H1B H 0.801502 0.631542 0.107126 0.021 Uiso 1 1 calc R . . . .
H1 H 0.423(5) 0.718(3) 0.0110(13) 0.037(6) Uiso 1 1 d . . . A 2

loop_
_atom_site_aniso_label
_atom_site_aniso_U_11
_atom_site_aniso_U_22
_atom_site_aniso_U_33
_atom_site_aniso_U_23
_atom_site_aniso_U_13
_atom_site_aniso_U_12
O1 0.0170(5) 0.0215(5) 0.0262(5) 0.0116(4) 0.0010(4) 0.0008(4)
F2 0.0226(4) 0.0242(4) 0.0243(4) 0.0063(3) 0.0078(3) -0.0009(3)
F1 0.0158(4) 0.0239(4) 0.0271(4) 0.0059(3) -0.0064(3) -0.0016(3)
F3 0.0354(5) 0.0145(4) 0.0297(4) 0.0013(3) 0.0046(4) -0.0072(4)
C9 0.0170(6) 0.0159(6) 0.0149(5) 0.0007(4) 0.0001(5) 0.0033(5)
C8 0.0159(6) 0.0190(6) 0.0160(6) 0.0049(5) 0.0013(5) 0.0012(5)
C5 0.0183(6) 0.0178(6) 0.0162(6) 0.0013(4) 0.0023(5) 0.0003(5)
C6 0.0235(7) 0.0163(6) 0.0176(6) -0.0018(5) 0.0012(5) 0.0019(5)
C4 0.0157(5) 0.0140(5) 0.0150(5) 0.0015(5) -0.0026(5) 0.0010(4)
C2 0.0137(6) 0.0155(6) 0.0167(5) 0.0020(5) 0.0000(4) 0.0003(4)
C3 0.0164(6) 0.0143(5) 0.0161(5) 0.0018(4) -0.0020(5) -0.0003(4)
C7 0.0219(6) 0.0131(6) 0.0191(6) 0.0025(5) -0.0021(5) -0.0020(5)
C1 0.0188(6) 0.0144(6) 0.0197(6) 0.0041(5) -0.0010(5) 0.0007(5)

loop_
_atom_type_symbol
_atom_type_description
_atom_type_scat_dispersion_real
_atom_type_scat_dispersion_imag
_atom_type_scat_source
C C 0.0033 0.0016 'International Tables Vol C Tables 4.2.6.8 and 6.1.1.4'
H H 0.0000 0.0000 'International Tables Vol C Tables 4.2.6.8 and 6.1.1.4'
F F 0.0171 0.0103 'International Tables Vol C Tables 4.2.6.8 and 6.1.1.4'
O O 0.0106 0.0060 'International Tables Vol C Tables 4.2.6.8 and 6.1.1.4'

loop_
_geom_angle_atom_site_label_1
_geom_angle_atom_site_label_2
_geom_angle_atom_site_label_3
_geom_angle
_geom_angle_site_symmetry_1
_geom_angle_site_symmetry_3
_geom_angle_publ_flag
C8 C9 C4 119.42(12) . . ?
F2 C8 C9 119.88(12) . . ?
F2 C8 C7 119.00(12) . . ?
C9 C8 C7 121.11(12) . . ?
C6 C5 C4 121.23(12) . . ?
C7 C6 C5 118.64(12) . . ?
C9 C4 C5 118.99(12) . . ?
C9 C4 C3 119.49(11) . . ?
C5 C4 C3 121.52(11) . . ?
F1 C2 C3 108.99(10) . . ?
F1 C2 C1 107.57(11) . . ?
C1 C2 C3 111.87(11) . . ?
C4 C3 C2 114.15(10) . . ?
F3 C7 C8 118.63(12) . . ?
F3 C7 C6 120.76(12) . . ?
C6 C7 C8 120.60(12) . . ?
O1 C1 C2 112.09(11) . . ?

loop_
_geom_bond_atom_site_label_1
_geom_bond_atom_site_label_2
_geom_bond_distance
_geom_bond_site_symmetry_2
_geom_bond_publ_flag
O1 C1 1.4205(16) . ?
F2 C8 1.3524(15) . ?
F1 C2 1.4143(15) . ?
F3 C7 1.3530(15) . ?
C9 C8 1.3791(18) . ?
C9 C4 1.3945(18) . ?
C8 C7 1.3802(19) . ?
C5 C6 1.3930(19) . ?
C5 C4 1.3962(18) . ?
C6 C7 1.3782(19) . ?
C4 C3 1.5092(17) . ?
C2 C3 1.5142(17) . ?
C2 C1 1.5115(18) . ?

loop_
_geom_hbond_atom_site_label_D
_geom_hbond_atom_site_label_H
_geom_hbond_atom_site_label_A
_geom_hbond_distance_DH
_geom_hbond_distance_HA
_geom_hbond_distance_DA
_geom_hbond_angle_DHA
_geom_hbond_site_symmetry_A
C1 H1A F3 0.99 2.64 3.5039(17) 146.5 1_565
C1 H1B F1 0.99 2.59 3.2801(17) 126.9 1_655
O1 H1 O1 0.80(3) 1.88(3) 2.6613(9) 166(3) 3_465

loop_
_geom_torsion_atom_site_label_1
_geom_torsion_atom_site_label_2
_geom_torsion_atom_site_label_3
_geom_torsion_atom_site_label_4
_geom_torsion
_geom_torsion_site_symmetry_1
_geom_torsion_site_symmetry_2
_geom_torsion_site_symmetry_3
_geom_torsion_site_symmetry_4
_geom_torsion_publ_flag
F2 C8 C7 F3 -0.57(19) . . . . ?
F2 C8 C7 C6 -179.85(12) . . . . ?
F1 C2 C3 C4 52.61(15) . . . . ?
F1 C2 C1 O1 -69.25(14) . . . . ?
C9 C8 C7 F3 178.72(12) . . . . ?
C9 C8 C7 C6 -0.6(2) . . . . ?
C9 C4 C3 C2 -114.70(13) . . . . ?
C8 C9 C4 C5 -0.11(19) . . . . ?
C8 C9 C4 C3 -179.58(11) . . . . ?
C5 C6 C7 F3 -179.56(12) . . . . ?
C5 C6 C7 C8 -0.3(2) . . . . ?
C5 C4 C3 C2 65.85(16) . . . . ?
C6 C5 C4 C9 -0.7(2) . . . . ?
C6 C5 C4 C3 178.71(12) . . . . ?
C4 C9 C8 F2 -179.95(12) . . . . ?
C4 C9 C8 C7 0.8(2) . . . . ?
C4 C5 C6 C7 0.9(2) . . . . ?
C3 C2 C1 O1 171.09(11) . . . . ?
C1 C2 C3 C4 171.44(11) . . . . ?
